data_4510314
loop_
_publ_author_name
'Kapustin, Eugene A.'
'Minkov, Vasily S.'
'Stare, Jernej'
'Boldyreva, Elena V.'

_publ_section_title
;
 One Hydrogen Bond---Two Ways To Build a Structure. The Role of
 N--H&#x00B7;&#x00B7;&#x00B7;O Hydrogen Bonds in Crystal Structures
 ofN,N-Dimethylglycine
;
_journal_issue 4
_journal_name_full 'Crystal Growth &amp; Design'
_journal_page_first 1851
_journal_paper_doi 10.1021/cg5000183
_journal_volume 14
_journal_year 2014
_chemical_formula_moiety 'C4 H9 N O2'
_chemical_formula_sum 'C4 H9 N O2'
_chemical_formula_weight 103.12
_chemical_name_common N,N-dimethylglycine
_chemical_name_systematic
; 
 2-(Dimethylamino)acetic acid 
;
_space_group_IT_number 14
_symmetry_cell_setting monoclinic
_symmetry_space_group_name_Hall '-P 2yn'
_symmetry_space_group_name_H-M 'P 1 21/n 1'
_audit_creation_method SHELXL-97
_cell_angle_alpha 90.00
_cell_angle_beta 91.884(7)
_cell_angle_gamma 90.00
_cell_formula_units_Z 8
_cell_length_a 5.4340(5)
_cell_length_b 19.9056(12)
_cell_length_c 9.7935(9)
_cell_measurement_reflns_used 7188
_cell_measurement_temperature 275(2)
_cell_measurement_theta_max 29.22
_cell_measurement_theta_min 2.05
_cell_volume 1058.76(15)
_diffrn_ambient_temperature 275(2)
_diffrn_detector_area_resol_mean 6.67
_diffrn_measurement_device '2-circle goniometer'
_diffrn_measurement_device_type 'STOE IPDS 2'
_diffrn_measurement_method 'rotation method'
_diffrn_radiation_monochromator graphite
_diffrn_radiation_source 'fine-focus sealed tube'
_diffrn_radiation_type MoK\a
_diffrn_radiation_wavelength 0.71073
_diffrn_reflns_av_R_equivalents 0.0315
_diffrn_reflns_av_sigmaI/netI 0.0316
_diffrn_reflns_limit_h_max 6
_diffrn_reflns_limit_h_min -6
_diffrn_reflns_limit_k_max 24
_diffrn_reflns_limit_k_min -22
_diffrn_reflns_limit_l_max 12
_diffrn_reflns_limit_l_min -12
_diffrn_reflns_number 7855
_diffrn_reflns_theta_max 26.37
_diffrn_reflns_theta_min 2.05
_exptl_absorpt_coefficient_mu 0.103
_exptl_absorpt_correction_T_max 0.9698
_exptl_absorpt_correction_T_min 0.9503
_exptl_absorpt_correction_type numerical
_exptl_absorpt_process_details 'X-SHAPE, Stoe&Cie, 2003'
_exptl_crystal_colour colourless
_exptl_crystal_density_diffrn 1.294
_exptl_crystal_density_method 'not measured'
_exptl_crystal_description prism
_exptl_crystal_F_000 448
_exptl_crystal_size_max 0.50
_exptl_crystal_size_mid 0.40
_exptl_crystal_size_min 0.30
_reflns_number_gt 1583
_reflns_number_total 2163
_reflns_threshold_expression >2sigma(I)
_cod_data_source_file cg5000183_si_002.cif
_cod_data_source_block DMG-II-275K_DFT
_cod_original_sg_symbol_H-M 'P 21/n'
_cod_database_code 4510314

loop_
_symmetry_equiv_pos_as_xyz
'x, y, z'
'-x+1/2, y+1/2, -z+1/2'
'-x, -y, -z'
'x-1/2, -y-1/2, z-1/2'

loop_
_atom_site_label
_atom_site_type_symbol
_atom_site_fract_x
_atom_site_fract_y
_atom_site_fract_z
_atom_site_U_iso_or_equiv
_atom_site_adp_type
O2B O 0.4479(2) 0.35792(5) 0.40269(10) 0.0440(3) Uani
O1B O 0.1928(2) 0.37799(7) 0.57285(11) 0.0543(3) Uani
C1B C 0.3827(3) 0.35485(7) 0.52460(13) 0.0327(3) Uani
N1B N 0.4776(2) 0.31185(6) 0.76129(11) 0.0358(3) Uani
C2B C 0.5679(3) 0.31919(7) 0.62017(13) 0.0326(3) Uani
C3B C 0.6871(4) 0.30389(12) 0.86220(18) 0.0706(6) Uani
C4B C 0.3036(4) 0.25553(9) 0.7702(2) 0.0668(6) Uani
O2A O 0.2789(2) 0.41854(5) -0.10123(10) 0.0474(3) Uani
O1A O 0.2207(2) 0.34665(5) 0.07074(11) 0.0539(3) Uani
N1A N 0.1812(2) 0.44844(5) 0.25971(10) 0.0290(3) Uani
C1A C 0.2487(3) 0.40325(7) 0.02191(13) 0.0348(3) Uani
C2A C 0.2541(3) 0.46401(7) 0.11823(13) 0.0314(3) Uani
C3A C 0.2435(3) 0.50562(8) 0.35252(15) 0.0422(4) Uani
C4A C -0.0844(3) 0.43273(8) 0.26676(17) 0.0443(4) Uani
H1B H -0.61900 0.35608 0.79195 0.043 Uiso
H21B H -0.38612 0.26874 0.58254 0.039 Uiso
H22B H -0.26004 0.34845 0.62452 0.039 Uiso
H31B H -0.18423 0.34589 0.85091 0.106 Uiso
H32B H -0.21978 0.25601 0.84257 0.106 Uiso
H33B H -0.38894 0.30409 0.96469 0.106 Uiso
H41B H -0.59612 0.20863 0.75295 0.100 Uiso
H42B H 0.15625 0.26239 0.69229 0.100 Uiso
H43B H -0.77383 0.25571 0.87205 0.100 Uiso
H1A H 0.28428 0.40579 0.30189 0.035 Uiso
H21A H 0.44230 0.48475 0.12321 0.038 Uiso
H22A H 0.13235 0.50437 0.07945 0.038 Uiso
H31A H 0.12073 0.54797 0.32692 0.063 Uiso
H32A H 0.43697 0.51958 0.33994 0.063 Uiso
H33A H 0.21480 0.48882 0.45757 0.063 Uiso
H41A H -0.13157 0.39462 0.18958 0.066 Uiso
H42A H -0.18816 0.47929 0.24617 0.066 Uiso
H43A H -0.11946 0.41272 0.36868 0.066 Uiso

loop_
_atom_type_symbol
_atom_type_description
_atom_type_scat_dispersion_real
_atom_type_scat_dispersion_imag
_atom_type_scat_source
C C 0.0033 0.0016 'International Tables Vol C Tables 4.2.6.8 and 6.1.1.4'
H H 0.0000 0.0000 'International Tables Vol C Tables 4.2.6.8 and 6.1.1.4'
N N 0.0061 0.0033 'International Tables Vol C Tables 4.2.6.8 and 6.1.1.4'
O O 0.0106 0.0060 'International Tables Vol C Tables 4.2.6.8 and 6.1.1.4'
